data_4102211
loop_
_publ_author_name
'Jun Chen'
'Junmin Chen'
'Feng Lang'
'Xiangyang Zhang'
'Linfeng Cun'
'Jin Zhu'
'Jingen Deng'
'Jian Liao'

_publ_section_title
;
 AC2-Symmetric Chiral Bis-Sulfoxide Ligand in a Rhodium-Catalyzed
 Reaction: Asymmetric 1,4-Addition of Sodium Tetraarylborates to
 Chromenones
;
_journal_name_full 'Journal of the American Chemical Society'
_journal_page_first 4552
_journal_page_last 4553
_journal_paper_doi 10.1021/ja1005477
_journal_volume 132
_journal_year 2010
_chemical_absolute_configuration unk
_chemical_formula_sum 'C28 H50 Cl2 O7 Rh2 S4'
_chemical_formula_weight 903.64
_chemical_name_systematic
; 
 ? 
;
_space_group_IT_number 19
_symmetry_cell_setting orthorhombic
_symmetry_space_group_name_Hall 'P 2ac 2ab'
_symmetry_space_group_name_H-M 'P 21 21 21'
_atom_sites_solution_hydrogens mixed
_atom_sites_solution_primary direct
_atom_sites_solution_secondary difmap
_audit_creation_method SHELXL-97
_cell_angle_alpha 90.00
_cell_angle_beta 90.00
_cell_angle_gamma 90.00
_cell_formula_units_Z 4
_cell_length_a 14.785(3)
_cell_length_b 15.378(3)
_cell_length_c 16.624(3)
_cell_measurement_reflns_used 12691
_cell_measurement_temperature 113(2)
_cell_measurement_theta_max 27.9
_cell_measurement_theta_min 1.8
_cell_volume 3779.7(13)
_computing_cell_refinement CrystalClear
_computing_data_collection 'CrystalClear(Rigaku/MSC Inc.,2005)'
_computing_data_reduction CrystalClear
_computing_structure_refinement 'SHELXL-97 (Sheldrick, 1997)'
_computing_structure_solution 'SHELXS-97 (Sheldrick, 1990)'
_diffrn_ambient_temperature 113(2)
_diffrn_detector_area_resol_mean 7.31
_diffrn_measured_fraction_theta_full 0.996
_diffrn_measured_fraction_theta_max 0.996
_diffrn_measurement_device_type 'Rigaku Saturn CCD area detector'
_diffrn_measurement_method '\w ans \f scans'
_diffrn_radiation_monochromator confocal
_diffrn_radiation_source 'rotating anode'
_diffrn_radiation_type MoK\a
_diffrn_radiation_wavelength 0.71073
_diffrn_reflns_av_R_equivalents 0.0930
_diffrn_reflns_av_sigmaI/netI 0.1036
_diffrn_reflns_limit_h_max 19
_diffrn_reflns_limit_h_min -18
_diffrn_reflns_limit_k_max 14
_diffrn_reflns_limit_k_min -20
_diffrn_reflns_limit_l_max 21
_diffrn_reflns_limit_l_min -20
_diffrn_reflns_number 30502
_diffrn_reflns_theta_full 27.85
_diffrn_reflns_theta_max 27.85
_diffrn_reflns_theta_min 1.84
_exptl_absorpt_coefficient_mu 1.275
_exptl_absorpt_correction_T_max 0.8621
_exptl_absorpt_correction_T_min 0.7846
_exptl_absorpt_correction_type multi-scan
_exptl_absorpt_process_details CrystalClear
_exptl_crystal_colour yellow
_exptl_crystal_density_diffrn 1.588
_exptl_crystal_density_method 'not measured'
_exptl_crystal_description block
_exptl_crystal_F_000 1848
_exptl_crystal_size_max 0.20
_exptl_crystal_size_mid 0.18
_exptl_crystal_size_min 0.12
_refine_diff_density_max 4.301
_refine_diff_density_min -2.118
_refine_diff_density_rms 0.200
_refine_ls_abs_structure_details 'Flack H D (1983), Acta Cryst. A39, 876-881'
_refine_ls_abs_structure_Flack 0.00(5)
_refine_ls_extinction_coef 0.0012(3)
_refine_ls_extinction_expression Fc^*^=kFc[1+0.001xFc^2^\l^3^/sin(2\q)]^-1/4^
_refine_ls_extinction_method SHELXL
_refine_ls_goodness_of_fit_ref 1.076
_refine_ls_hydrogen_treatment mixed
_refine_ls_matrix_type full
_refine_ls_number_parameters 425
_refine_ls_number_reflns 8946
_refine_ls_number_restraints 0
_refine_ls_restrained_S_all 1.076
_refine_ls_R_factor_all 0.0869
_refine_ls_R_factor_gt 0.0793
_refine_ls_shift/su_max 0.352
_refine_ls_shift/su_mean 0.020
_refine_ls_structure_factor_coef Fsqd
_refine_ls_weighting_details 'w=1/[\s^2^(Fo^2^)+(0.0881P)^2^+0.0000P] where P=(Fo^2^+2Fc^2^)/3'
_refine_ls_weighting_scheme calc
_refine_ls_wR_factor_gt 0.1841
_refine_ls_wR_factor_ref 0.1915
_reflns_number_gt 7786
_reflns_number_total 8946
_reflns_threshold_expression >2sigma(I)
_cod_data_source_file ja1005477_si_001.cif
_cod_data_source_block (R,R)-1.Rh_complex
_cod_depositor_comments
;
The following automatic conversions were performed:

'_refine_ls_weighting_scheme' value 'calc
w=1/[\s^2^(Fo^2^)+(0.0881P)^2^+0.0000P] where P=(Fo^2^+2Fc^2^)/3' was
changed to 'calc'. New tag '_refine_ls_weighting_details' was
created. The value of the new tag was set to
'w=1/[\s^2^(Fo^2^)+(0.0881P)^2^+0.0000P] where P=(Fo^2^+2Fc^2^)/3'.

Automatic conversion script
Id: cif_fix_values 3143 2015-03-26 13:38:13Z robertas 
;
_cod_original_cell_volume 3779.5(13)
_cod_database_code 4102211

loop_
_symmetry_equiv_pos_as_xyz
'x, y, z'
'-x+1/2, -y, z+1/2'
'-x, y+1/2, -z+1/2'
'x+1/2, -y+1/2, -z'

loop_
_atom_site_label
_atom_site_type_symbol
_atom_site_fract_x
_atom_site_fract_y
_atom_site_fract_z
_atom_site_U_iso_or_equiv
_atom_site_adp_type
_atom_site_occupancy
_atom_site_calc_flag
_atom_site_refinement_flags
Rh1 Rh 0.82674(4) 0.65735(4) 0.09732(4) 0.02812(15) Uani 1 d .
Rh2 Rh 0.84343(4) 0.83063(3) -0.00057(4) 0.02847(16) Uani 1 d .
S1 S 0.78945(15) 0.52443(12) 0.06879(12) 0.0318(4) Uani 1 d .
S2 S 0.74864(14) 0.64904(13) 0.20675(12) 0.0335(4) Uani 1 d .
S3 S 0.78857(14) 0.84998(12) -0.11983(11) 0.0313(4) Uani 1 d .
S4 S 0.80717(14) 0.96352(12) 0.03026(12) 0.0318(4) Uani 1 d .
O1 O 0.7464(4) 0.4997(3) -0.0082(4) 0.0395(13) Uani 1 d .
O2 O 0.7857(5) 0.6805(4) 0.2847(3) 0.0463(16) Uani 1 d .
O3 O 0.8396(4) 0.8275(3) -0.1920(3) 0.0373(13) Uani 1 d .
O4 O 0.7540(4) 0.9850(3) 0.1034(3) 0.0358(13) Uani 1 d .
C1 C 0.8901(7) 0.4515(5) 0.0792(6) 0.044(2) Uani 1 d .
C2 C 0.9324(7) 0.4691(7) 0.1608(6) 0.055(3) Uani 1 d .
H2A H 0.9908 0.4418 0.1635 0.082 Uiso 1 calc R
H2B H 0.8942 0.4460 0.2023 0.082 Uiso 1 calc R
H2C H 0.9391 0.5307 0.1682 0.082 Uiso 1 calc R
C3 C 0.9515(6) 0.4781(5) 0.0100(5) 0.041(2) Uani 1 d .
H3A H 0.9690 0.5378 0.0165 0.061 Uiso 1 calc R
H3B H 0.9197 0.4714 -0.0400 0.061 Uiso 1 calc R
H3C H 1.0044 0.4420 0.0098 0.061 Uiso 1 calc R
C4 C 0.8624(8) 0.3548(6) 0.0684(7) 0.064(3) Uani 1 d .
H4A H 0.8216 0.3497 0.0237 0.096 Uiso 1 calc R
H4B H 0.8331 0.3346 0.1164 0.096 Uiso 1 calc R
H4C H 0.9153 0.3203 0.0584 0.096 Uiso 1 calc R
C5 C 0.7184(6) 0.4871(5) 0.1502(5) 0.0379(19) Uani 1 d .
C6 C 0.6745(7) 0.4069(5) 0.1467(6) 0.045(2) Uani 1 d .
H6 H 0.6755 0.3742 0.0997 0.054 Uiso 1 calc R
C7 C 0.6304(7) 0.3774(6) 0.2126(7) 0.056(3) Uani 1 d .
H7 H 0.6003 0.3244 0.2109 0.068 Uiso 1 calc R
C8 C 0.6301(8) 0.4273(6) 0.2841(6) 0.053(3) Uani 1 d .
H8 H 0.6022 0.4058 0.3301 0.063 Uiso 1 calc R
C9 C 0.6710(7) 0.5072(6) 0.2858(5) 0.047(2) Uani 1 d .
H9 H 0.6698 0.5403 0.3325 0.056 Uiso 1 calc R
C10 C 0.7143(6) 0.5388(5) 0.2172(5) 0.0387(19) Uani 1 d .
C11 C 0.6354(6) 0.7043(6) 0.1957(6) 0.047(2) Uani 1 d .
C12 C 0.5838(6) 0.6600(6) 0.1292(7) 0.062(3) Uani 1 d .
H12A H 0.5327 0.6950 0.1144 0.094 Uiso 1 calc R
H12B H 0.5633 0.6041 0.1475 0.094 Uiso 1 calc R
H12C H 0.6226 0.6526 0.0834 0.094 Uiso 1 calc R
C13 C 0.6562(7) 0.7973(5) 0.1733(6) 0.048(2) Uani 1 d .
H13A H 0.6014 0.8308 0.1738 0.072 Uiso 1 calc R
H13B H 0.6824 0.7990 0.1205 0.072 Uiso 1 calc R
H13C H 0.6981 0.8214 0.2114 0.072 Uiso 1 calc R
C14 C 0.5857(9) 0.6999(9) 0.2757(7) 0.086(5) Uani 1 d .
H14A H 0.6266 0.7145 0.3185 0.129 Uiso 1 calc R
H14B H 0.5630 0.6421 0.2838 0.129 Uiso 1 calc R
H14C H 0.5362 0.7403 0.2753 0.129 Uiso 1 calc R
C15 C 0.6744(6) 0.7961(5) -0.1306(5) 0.0379(18) Uani 1 d .
C16 C 0.6408(7) 0.8076(6) -0.2173(6) 0.055(3) Uani 1 d .
H16A H 0.6818 0.7793 -0.2536 0.082 Uiso 1 calc R
H16B H 0.6378 0.8684 -0.2300 0.082 Uiso 1 calc R
H16C H 0.5817 0.7823 -0.2226 0.082 Uiso 1 calc R
C17 C 0.6891(7) 0.6990(5) -0.1140(6) 0.051(2) Uani 1 d .
H17A H 0.6380 0.6666 -0.1332 0.077 Uiso 1 calc R
H17B H 0.6957 0.6900 -0.0571 0.077 Uiso 1 calc R
H17C H 0.7428 0.6797 -0.1411 0.077 Uiso 1 calc R
C18 C 0.6105(6) 0.8357(6) -0.0684(5) 0.047(2) Uani 1 d .
H18A H 0.5498 0.8164 -0.0787 0.071 Uiso 1 calc R
H18B H 0.6130 0.8980 -0.0718 0.071 Uiso 1 calc R
H18C H 0.6285 0.8176 -0.0155 0.071 Uiso 1 calc R
C19 C 0.7565(6) 0.9625(5) -0.1259(5) 0.0377(19) Uani 1 d .
C20 C 0.7290(7) 0.9998(5) -0.1996(5) 0.040(2) Uani 1 d .
H20 H 0.7371 0.9703 -0.2479 0.048 Uiso 1 calc R
C21 C 0.6900(7) 1.0807(6) -0.1980(5) 0.044(2) Uani 1 d .
H21 H 0.6710 1.1065 -0.2457 0.053 Uiso 1 calc R
C22 C 0.6789(7) 1.1239(5) -0.1262(6) 0.045(2) Uani 1 d .
H22 H 0.6503 1.1778 -0.1261 0.054 Uiso 1 calc R
C23 C 0.7091(7) 1.0895(5) -0.0541(5) 0.040(2) Uani 1 d .
H23 H 0.7007 1.1193 -0.0060 0.048 Uiso 1 calc R
C24 C 0.7529(6) 1.0077(5) -0.0555(5) 0.0372(19) Uani 1 d .
C25 C 0.9104(7) 1.0363(5) 0.0370(6) 0.045(2) Uani 1 d .
C26 C 0.9580(8) 1.0279(7) -0.0454(7) 0.068(3) Uani 1 d .
H26A H 0.9152 1.0388 -0.0876 0.102 Uiso 1 calc R
H26B H 0.9820 0.9702 -0.0511 0.102 Uiso 1 calc R
H26C H 1.0064 1.0693 -0.0487 0.102 Uiso 1 calc R
C27 C 0.8843(7) 1.1273(5) 0.0580(6) 0.050(2) Uani 1 d .
H27A H 0.9363 1.1579 0.0780 0.075 Uiso 1 calc R
H27B H 0.8382 1.1263 0.0987 0.075 Uiso 1 calc R
H27C H 0.8617 1.1562 0.0110 0.075 Uiso 1 calc R
C28 C 0.9675(9) 0.9967(6) 0.1058(8) 0.079(4) Uani 1 d .
H28A H 1.0135 1.0374 0.1216 0.119 Uiso 1 calc R
H28B H 0.9954 0.9439 0.0875 0.119 Uiso 1 calc R
H28C H 0.9291 0.9843 0.1509 0.119 Uiso 1 calc R
Cl1 Cl 0.89739(14) 0.68787(11) -0.02914(11) 0.0315(4) Uani 1 d .
Cl2 Cl 0.89189(14) 0.79400(11) 0.13224(12) 0.0333(4) Uani 1 d .
O5 O 0.8470(6) 0.6483(5) 0.4398(4) 0.059(2) Uani 1 d .
H1O5 H 0.854(5) 0.658(4) 0.394(4) 0.002(15) Uiso 1 d .
H2O5 H 0.698(17) 0.410(12) -0.019(12) 0.23(9) Uiso 1 d .
O6 O 0.0432(6) 0.2593(5) 0.9635(5) 0.064(2) Uani 1 d .
H1O6 H 0.077(5) 0.304(4) 0.928(4) 0.010(16) Uiso 1 d .
H2O6 H 0.903(13) 0.729(10) 0.533(9) 0.15(8) Uiso 1 d .
O7 O 0.8621(7) 0.8697(6) 0.6441(4) 0.090(4) Uani 1 d .
H1O7 H 0.837(6) 0.918(5) 0.637(4) 0.02(2) Uiso 1 d .
H2O7 H 0.848(8) 0.835(6) -0.277(6) 0.08(4) Uiso 1 d .

loop_
_atom_site_aniso_label
_atom_site_aniso_U_11
_atom_site_aniso_U_22
_atom_site_aniso_U_33
_atom_site_aniso_U_23
_atom_site_aniso_U_13
_atom_site_aniso_U_12
Rh1 0.0225(3) 0.0233(3) 0.0386(3) 0.0001(2) -0.0001(2) 0.0006(2)
Rh2 0.0229(3) 0.0224(3) 0.0401(3) -0.0001(2) 0.0018(2) 0.00001(19)
S1 0.0287(10) 0.0219(9) 0.0449(10) 0.0011(7) -0.0009(8) -0.0008(7)
S2 0.0267(10) 0.0344(10) 0.0394(10) 0.0022(8) 0.0016(8) -0.0002(8)
S3 0.0256(10) 0.0264(9) 0.0418(10) -0.0002(7) 0.0035(8) 0.0025(7)
S4 0.0302(11) 0.0219(9) 0.0435(10) -0.0008(7) 0.0040(8) 0.0026(7)
O1 0.040(4) 0.030(3) 0.048(3) 0.001(2) 0.004(3) -0.004(2)
O2 0.053(5) 0.047(4) 0.038(3) 0.000(3) -0.003(3) 0.000(3)
O3 0.038(4) 0.035(3) 0.039(3) -0.002(2) 0.007(3) 0.011(3)
O4 0.037(3) 0.030(3) 0.040(3) 0.002(2) 0.007(3) 0.004(2)
C1 0.038(5) 0.024(4) 0.071(6) 0.007(4) -0.005(5) 0.011(3)
C2 0.035(6) 0.067(7) 0.062(6) -0.004(5) -0.013(5) 0.016(5)
C3 0.037(5) 0.026(4) 0.059(5) -0.005(4) 0.007(4) 0.001(3)
C4 0.041(6) 0.031(5) 0.119(9) 0.007(5) 0.020(6) 0.000(4)
C5 0.020(4) 0.032(4) 0.062(5) 0.012(3) -0.005(4) -0.007(3)
C6 0.033(5) 0.030(4) 0.072(6) 0.013(4) -0.007(5) -0.004(4)
C7 0.038(6) 0.028(5) 0.104(8) 0.018(5) 0.008(5) -0.012(4)
C8 0.061(7) 0.045(6) 0.053(6) 0.011(4) 0.003(5) -0.004(5)
C9 0.033(5) 0.049(5) 0.059(6) 0.024(4) -0.002(4) -0.008(4)
C10 0.030(5) 0.031(4) 0.055(5) 0.018(3) -0.009(4) -0.005(3)
C11 0.018(4) 0.042(5) 0.080(7) 0.002(4) -0.001(4) 0.004(3)
C12 0.028(5) 0.041(5) 0.118(9) -0.012(6) -0.014(5) 0.009(4)
C13 0.042(6) 0.039(5) 0.063(6) -0.005(4) -0.002(5) 0.010(4)
C14 0.065(9) 0.097(10) 0.096(9) 0.038(7) 0.047(8) 0.043(7)
C15 0.030(5) 0.034(4) 0.050(4) 0.003(3) -0.001(4) -0.001(3)
C16 0.047(7) 0.055(6) 0.063(6) 0.014(5) -0.021(5) -0.009(5)
C17 0.031(5) 0.033(4) 0.089(7) 0.009(4) 0.000(5) 0.002(4)
C18 0.017(4) 0.056(6) 0.068(6) -0.006(5) 0.006(4) -0.002(4)
C19 0.032(5) 0.029(4) 0.052(5) 0.007(3) 0.003(4) 0.002(3)
C20 0.042(6) 0.028(4) 0.051(5) 0.001(3) 0.017(4) 0.007(3)
C21 0.040(6) 0.045(5) 0.048(5) 0.013(4) -0.004(4) 0.007(4)
C22 0.043(6) 0.027(4) 0.064(6) 0.003(4) -0.003(5) -0.004(4)
C23 0.040(5) 0.028(4) 0.051(5) 0.003(3) 0.000(4) 0.006(4)
C24 0.027(5) 0.026(4) 0.059(5) 0.007(3) -0.003(4) 0.003(3)
C25 0.047(6) 0.013(4) 0.076(6) -0.006(4) 0.020(5) -0.004(3)
C26 0.048(7) 0.061(7) 0.094(9) -0.020(6) 0.024(6) -0.024(6)
C27 0.054(7) 0.026(4) 0.071(6) -0.010(4) 0.011(5) -0.006(4)
C28 0.069(9) 0.035(6) 0.135(11) 0.015(6) -0.049(8) -0.020(5)
Cl1 0.0275(10) 0.0245(9) 0.0425(9) -0.0036(7) 0.0011(8) 0.0025(7)
Cl2 0.0298(11) 0.0259(9) 0.0441(10) -0.0030(7) -0.0018(8) 0.0014(7)
O5 0.076(6) 0.051(4) 0.050(4) 0.012(3) -0.023(4) -0.023(4)
O6 0.034(4) 0.057(5) 0.101(6) 0.025(4) 0.005(4) -0.004(3)
O7 0.128(9) 0.095(6) 0.046(4) -0.003(4) 0.006(5) 0.089(6)

loop_
_atom_type_symbol
_atom_type_description
_atom_type_scat_dispersion_real
_atom_type_scat_dispersion_imag
_atom_type_scat_source
C C 0.0033 0.0016 'International Tables Vol C Tables 4.2.6.8 and 6.1.1.4'
H H 0.0000 0.0000 'International Tables Vol C Tables 4.2.6.8 and 6.1.1.4'
O O 0.0106 0.0060 'International Tables Vol C Tables 4.2.6.8 and 6.1.1.4'
S S 0.1246 0.1234 'International Tables Vol C Tables 4.2.6.8 and 6.1.1.4'
Cl Cl 0.1484 0.1585 'International Tables Vol C Tables 4.2.6.8 and 6.1.1.4'
Rh Rh -1.1178 0.9187 'International Tables Vol C Tables 4.2.6.8 and 6.1.1.4'

loop_
_geom_angle_atom_site_label_1
_geom_angle_atom_site_label_2
_geom_angle_atom_site_label_3
_geom_angle
S2 Rh1 S1 89.57(8)
S2 Rh1 Cl2 93.62(8)
S1 Rh1 Cl2 170.61(8)
S2 Rh1 Cl1 170.12(7)
S1 Rh1 Cl1 95.95(7)
Cl2 Rh1 Cl1 82.22(7)
S2 Rh1 Rh2 122.04(6)
S1 Rh1 Rh2 135.07(6)
Cl2 Rh1 Rh2 49.05(5)
Cl1 Rh1 Rh2 48.90(5)
S3 Rh2 S4 89.67(8)
S3 Rh2 Cl1 93.99(7)
S4 Rh2 Cl1 174.43(8)
S3 Rh2 Cl2 172.90(7)
S4 Rh2 Cl2 94.46(7)
Cl1 Rh2 Cl2 82.33(7)
S3 Rh2 Rh1 124.32(6)
S4 Rh2 Rh1 131.14(6)
Cl1 Rh2 Rh1 49.18(5)
Cl2 Rh2 Rh1 48.91(5)
O1 S1 C5 108.5(4)
O1 S1 C1 105.5(4)
C5 S1 C1 101.7(4)
O1 S1 Rh1 122.7(2)
C5 S1 Rh1 106.4(3)
C1 S1 Rh1 110.0(3)
O2 S2 C10 109.3(4)
O2 S2 C11 105.4(4)
C10 S2 C11 100.7(4)
O2 S2 Rh1 121.2(3)
C10 S2 Rh1 106.9(3)
C11 S2 Rh1 111.5(3)
O3 S3 C19 108.6(4)
O3 S3 C15 106.3(4)
C19 S3 C15 100.4(4)
O3 S3 Rh2 121.8(3)
C19 S3 Rh2 106.4(3)
C15 S3 Rh2 111.2(3)
O4 S4 C24 109.5(4)
O4 S4 C25 104.3(4)
C24 S4 C25 100.7(4)
O4 S4 Rh2 122.2(2)
C24 S4 Rh2 106.4(3)
C25 S4 Rh2 111.7(3)
S3 O3 H2O7 147(5)
C2 C1 C3 112.5(8)
C2 C1 C4 112.5(8)
C3 C1 C4 109.1(8)
C2 C1 S1 107.6(6)
C3 C1 S1 104.1(6)
C4 C1 S1 110.7(7)
C1 C2 H2A 109.5
C1 C2 H2B 109.5
H2A C2 H2B 109.5
C1 C2 H2C 109.4
H2A C2 H2C 109.5
H2B C2 H2C 109.5
C1 C3 H3A 109.5
C1 C3 H3B 109.5
H3A C3 H3B 109.5
C1 C3 H3C 109.5
H3A C3 H3C 109.5
H3B C3 H3C 109.5
C1 C4 H4A 109.5
C1 C4 H4B 109.5
H4A C4 H4B 109.5
C1 C4 H4C 109.5
H4A C4 H4C 109.5
H4B C4 H4C 109.5
C10 C5 C6 121.8(8)
C10 C5 S1 116.8(6)
C6 C5 S1 121.3(7)
C7 C6 C5 119.1(9)
C7 C6 H6 120.4
C5 C6 H6 120.4
C6 C7 C8 120.0(9)
C6 C7 H7 120.0
C8 C7 H7 120.0
C9 C8 C7 120.1(9)
C9 C8 H8 119.9
C7 C8 H8 120.0
C8 C9 C10 119.9(9)
C8 C9 H9 120.1
C10 C9 H9 120.0
C5 C10 C9 118.9(8)
C5 C10 S2 117.5(6)
C9 C10 S2 122.9(7)
C12 C11 C13 110.6(8)
C12 C11 C14 112.1(10)
C13 C11 C14 110.9(9)
C12 C11 S2 108.5(6)
C13 C11 S2 105.7(6)
C14 C11 S2 108.9(7)
C11 C12 H12A 109.5
C11 C12 H12B 109.5
H12A C12 H12B 109.5
C11 C12 H12C 109.5
H12A C12 H12C 109.5
H12B C12 H12C 109.5
C11 C13 H13A 109.5
C11 C13 H13B 109.5
H13A C13 H13B 109.5
C11 C13 H13C 109.4
H13A C13 H13C 109.5
H13B C13 H13C 109.5
C11 C14 H14A 109.5
C11 C14 H14B 109.5
H14A C14 H14B 109.5
C11 C14 H14C 109.5
H14A C14 H14C 109.5
H14B C14 H14C 109.5
C18 C15 C16 112.9(8)
C18 C15 C17 110.7(8)
C16 C15 C17 109.1(8)
C18 C15 S3 108.3(6)
C16 C15 S3 109.1(6)
C17 C15 S3 106.5(6)
C15 C16 H16A 109.5
C15 C16 H16B 109.5
H16A C16 H16B 109.5
C15 C16 H16C 109.5
H16A C16 H16C 109.5
H16B C16 H16C 109.5
C15 C17 H17A 109.5
C15 C17 H17B 109.4
H17A C17 H17B 109.5
C15 C17 H17C 109.5
H17A C17 H17C 109.5
H17B C17 H17C 109.5
C15 C18 H18A 109.5
C15 C18 H18B 109.4
H18A C18 H18B 109.5
C15 C18 H18C 109.5
H18A C18 H18C 109.5
H18B C18 H18C 109.5
C24 C19 C20 121.8(7)
C24 C19 S3 117.0(6)
C20 C19 S3 121.0(7)
C21 C20 C19 118.2(8)
C21 C20 H20 120.9
C19 C20 H20 120.9
C20 C21 C22 120.3(8)
C20 C21 H21 119.8
C22 C21 H21 119.8
C21 C22 C23 121.9(8)
C21 C22 H22 119.1
C23 C22 H22 119.1
C22 C23 C24 118.3(8)
C22 C23 H23 120.9
C24 C23 H23 120.9
C19 C24 C23 119.1(8)
C19 C24 S4 118.5(6)
C23 C24 S4 122.4(7)
C27 C25 C28 109.7(8)
C27 C25 C26 113.8(8)
C28 C25 C26 112.0(9)
C27 C25 S4 111.0(7)
C28 C25 S4 104.5(6)
C26 C25 S4 105.3(6)
C25 C26 H26A 109.5
C25 C26 H26B 109.5
H26A C26 H26B 109.5
C25 C26 H26C 109.5
H26A C26 H26C 109.5
H26B C26 H26C 109.5
C25 C27 H27A 109.5
C25 C27 H27B 109.5
H27A C27 H27B 109.5
C25 C27 H27C 109.5
H27A C27 H27C 109.5
H27B C27 H27C 109.5
C25 C28 H28A 109.4
C25 C28 H28B 109.5
H28A C28 H28B 109.5
C25 C28 H28C 109.5
H28A C28 H28C 109.5
H28B C28 H28C 109.5
Rh2 Cl1 Rh1 81.92(6)
Rh1 Cl2 Rh2 82.04(6)

loop_
_geom_bond_atom_site_label_1
_geom_bond_atom_site_label_2
_geom_bond_distance
Rh1 S2 2.158(2)
Rh1 S1 2.1696(19)
Rh1 Cl2 2.3834(19)
Rh1 Cl1 2.394(2)
Rh1 Rh2 3.1319(9)
Rh2 S3 2.163(2)
Rh2 S4 2.1739(19)
Rh2 Cl1 2.3836(19)
Rh2 Cl2 2.388(2)
S1 O1 1.479(6)
S1 C5 1.807(9)
S1 C1 1.872(9)
S2 O2 1.488(6)
S2 C10 1.778(8)
S2 C11 1.887(9)
S3 O3 1.459(6)
S3 C19 1.797(8)
S3 C15 1.889(9)
S4 O4 1.485(6)
S4 C24 1.771(9)
S4 C25 1.897(9)
O3 H2O7 1.42(10)
C1 C2 1.518(13)
C1 C3 1.521(13)
C1 C4 1.553(12)
C2 H2A 0.9600
C2 H2B 0.9600
C2 H2C 0.9600
C3 H3A 0.9600
C3 H3B 0.9600
C3 H3C 0.9600
C4 H4A 0.9600
C4 H4B 0.9600
C4 H4C 0.9600
C5 C10 1.369(12)
C5 C6 1.395(11)
C6 C7 1.354(13)
C6 H6 0.9300
C7 C8 1.415(14)
C7 H7 0.9300
C8 C9 1.369(12)
C8 H8 0.9300
C9 C10 1.395(11)
C9 H9 0.9300
C11 C12 1.505(13)
C11 C13 1.509(11)
C11 C14 1.521(14)
C12 H12A 0.9600
C12 H12B 0.9600
C12 H12C 0.9600
C13 H13A 0.9600
C13 H13B 0.9600
C13 H13C 0.9600
C14 H14A 0.9600
C14 H14B 0.9600
C14 H14C 0.9600
C15 C18 1.527(11)
C15 C16 1.535(12)
C15 C17 1.534(10)
C16 H16A 0.9600
C16 H16B 0.9600
C16 H16C 0.9600
C17 H17A 0.9600
C17 H17B 0.9600
C17 H17C 0.9600
C18 H18A 0.9600
C18 H18B 0.9600
C18 H18C 0.9600
C19 C24 1.362(12)
C19 C20 1.413(12)
C20 C21 1.371(11)
C20 H20 0.9300
C21 C22 1.376(12)
C21 H21 0.9300
C22 C23 1.384(12)
C22 H22 0.9300
C23 C24 1.414(11)
C23 H23 0.9300
C25 C27 1.493(11)
C25 C28 1.546(14)
C25 C26 1.545(13)
C26 H26A 0.9600
C26 H26B 0.9600
C26 H26C 0.9600
C27 H27A 0.9600
C27 H27B 0.9600
C27 H27C 0.9600
C28 H28A 0.9600
C28 H28B 0.9600
C28 H28C 0.9600
O5 H1O5 0.78(6)
O6 H1O6 1.03(7)
O7 H1O7 0.84(8)

loop_
_geom_torsion_atom_site_label_1
_geom_torsion_atom_site_label_2
_geom_torsion_atom_site_label_3
_geom_torsion_atom_site_label_4
_geom_torsion
S2 Rh1 Rh2 S3 -113.67(10)
S1 Rh1 Rh2 S3 14.27(11)
Cl2 Rh1 Rh2 S3 -177.29(9)
Cl1 Rh1 Rh2 S3 61.42(9)
S2 Rh1 Rh2 S4 12.28(11)
S1 Rh1 Rh2 S4 140.22(12)
Cl2 Rh1 Rh2 S4 -51.34(10)
Cl1 Rh1 Rh2 S4 -172.63(11)
S2 Rh1 Rh2 Cl1 -175.09(10)
S1 Rh1 Rh2 Cl1 -47.16(11)
Cl2 Rh1 Rh2 Cl1 121.29(10)
S2 Rh1 Rh2 Cl2 63.62(10)
S1 Rh1 Rh2 Cl2 -168.44(11)
Cl1 Rh1 Rh2 Cl2 -121.29(10)
S2 Rh1 S1 O1 125.5(3)
Cl2 Rh1 S1 O1 -124.6(5)
Cl1 Rh1 S1 O1 -46.3(3)
Rh2 Rh1 S1 O1 -12.6(3)
S2 Rh1 S1 C5 -0.2(3)
Cl2 Rh1 S1 C5 109.8(5)
Cl1 Rh1 S1 C5 -171.9(3)
Rh2 Rh1 S1 C5 -138.2(3)
S2 Rh1 S1 C1 -109.6(3)
Cl2 Rh1 S1 C1 0.4(6)
Cl1 Rh1 S1 C1 78.7(3)
Rh2 Rh1 S1 C1 112.4(3)
S1 Rh1 S2 O2 134.0(3)
Cl2 Rh1 S2 O2 -37.1(3)
Cl1 Rh1 S2 O2 -101.9(5)
Rh2 Rh1 S2 O2 -79.8(3)
S1 Rh1 S2 C10 8.0(3)
Cl2 Rh1 S2 C10 -163.2(3)
Cl1 Rh1 S2 C10 132.1(5)
Rh2 Rh1 S2 C10 154.1(3)
S1 Rh1 S2 C11 -101.2(3)
Cl2 Rh1 S2 C11 87.7(3)
Cl1 Rh1 S2 C11 22.9(6)
Rh2 Rh1 S2 C11 45.0(3)
S4 Rh2 S3 O3 130.1(3)
Cl1 Rh2 S3 O3 -45.7(3)
Cl2 Rh2 S3 O3 -104.2(6)
Rh1 Rh2 S3 O3 -87.5(3)
S4 Rh2 S3 C19 5.1(3)
Cl1 Rh2 S3 C19 -170.7(3)
Cl2 Rh2 S3 C19 130.7(6)
Rh1 Rh2 S3 C19 147.5(3)
S4 Rh2 S3 C15 -103.4(3)
Cl1 Rh2 S3 C15 80.8(3)
Cl2 Rh2 S3 C15 22.3(7)
Rh1 Rh2 S3 C15 39.0(3)
S3 Rh2 S4 O4 128.3(3)
Cl1 Rh2 S4 O4 -100.6(8)
Cl2 Rh2 S4 O4 -45.9(3)
Rh1 Rh2 S4 O4 -9.7(3)
S3 Rh2 S4 C24 1.7(3)
Cl1 Rh2 S4 C24 132.8(8)
Cl2 Rh2 S4 C24 -172.5(3)
Rh1 Rh2 S4 C24 -136.4(3)
S3 Rh2 S4 C25 -107.3(3)
Cl1 Rh2 S4 C25 23.8(9)
Cl2 Rh2 S4 C25 78.4(3)
Rh1 Rh2 S4 C25 114.6(3)
O1 S1 C1 C2 -175.4(6)
C5 S1 C1 C2 -62.2(7)
Rh1 S1 C1 C2 50.3(7)
O1 S1 C1 C3 65.1(6)
C5 S1 C1 C3 178.2(6)
Rh1 S1 C1 C3 -69.2(6)
O1 S1 C1 C4 -52.0(8)
C5 S1 C1 C4 61.1(8)
Rh1 S1 C1 C4 173.6(6)
O1 S1 C5 C10 -144.7(7)
C1 S1 C5 C10 104.4(7)
Rh1 S1 C5 C10 -10.8(7)
O1 S1 C5 C6 39.1(8)
C1 S1 C5 C6 -71.8(8)
Rh1 S1 C5 C6 173.0(7)
C10 C5 C6 C7 -3.4(14)
S1 C5 C6 C7 172.6(8)
C5 C6 C7 C8 -0.7(15)
C6 C7 C8 C9 2.9(16)
C7 C8 C9 C10 -1.1(16)
C6 C5 C10 C9 5.2(14)
S1 C5 C10 C9 -171.0(7)
C6 C5 C10 S2 -165.0(7)
S1 C5 C10 S2 18.8(10)
C8 C9 C10 C5 -2.9(14)
C8 C9 C10 S2 166.8(8)
O2 S2 C10 C5 -150.4(7)
C11 S2 C10 C5 99.0(8)
Rh1 S2 C10 C5 -17.5(8)
O2 S2 C10 C9 39.8(9)
C11 S2 C10 C9 -70.8(9)
Rh1 S2 C10 C9 172.7(7)
O2 S2 C11 C12 -166.4(7)
C10 S2 C11 C12 -52.8(8)
Rh1 S2 C11 C12 60.3(7)
O2 S2 C11 C13 75.0(7)
C10 S2 C11 C13 -171.4(7)
Rh1 S2 C11 C13 -58.2(7)
O2 S2 C11 C14 -44.1(9)
C10 S2 C11 C14 69.5(8)
Rh1 S2 C11 C14 -177.4(7)
O3 S3 C15 C18 -165.7(6)
C19 S3 C15 C18 -52.7(7)
Rh2 S3 C15 C18 59.6(6)
O3 S3 C15 C16 -42.4(7)
C19 S3 C15 C16 70.6(7)
Rh2 S3 C15 C16 -177.0(5)
O3 S3 C15 C17 75.2(6)
C19 S3 C15 C17 -171.8(6)
Rh2 S3 C15 C17 -59.4(6)
O3 S3 C19 C24 -146.4(7)
C15 S3 C19 C24 102.4(7)
Rh2 S3 C19 C24 -13.6(8)
O3 S3 C19 C20 38.8(9)
C15 S3 C19 C20 -72.4(8)
Rh2 S3 C19 C20 171.6(7)
C24 C19 C20 C21 -6.2(14)
S3 C19 C20 C21 168.4(7)
C19 C20 C21 C22 0.4(15)
C20 C21 C22 C23 2.3(16)
C21 C22 C23 C24 0.4(15)
C20 C19 C24 C23 8.9(13)
S3 C19 C24 C23 -165.9(7)
C20 C19 C24 S4 -168.8(7)
S3 C19 C24 S4 16.5(10)
C22 C23 C24 C19 -5.9(14)
C22 C23 C24 S4 171.6(7)
O4 S4 C24 C19 -145.0(7)
C25 S4 C24 C19 105.6(7)
Rh2 S4 C24 C19 -11.1(8)
O4 S4 C24 C23 37.4(9)
C25 S4 C24 C23 -72.0(8)
Rh2 S4 C24 C23 171.3(7)
O4 S4 C25 C27 -46.2(8)
C24 S4 C25 C27 67.2(8)
Rh2 S4 C25 C27 179.9(6)
O4 S4 C25 C28 71.9(7)
C24 S4 C25 C28 -174.6(7)
Rh2 S4 C25 C28 -61.9(7)
O4 S4 C25 C26 -169.9(7)
C24 S4 C25 C26 -56.4(7)
Rh2 S4 C25 C26 56.2(7)
S3 Rh2 Cl1 Rh1 -133.36(7)
S4 Rh2 Cl1 Rh1 95.7(8)
Cl2 Rh2 Cl1 Rh1 40.53(7)
S2 Rh1 Cl1 Rh2 25.0(5)
S1 Rh1 Cl1 Rh2 148.63(7)
Cl2 Rh1 Cl1 Rh2 -40.65(6)
S2 Rh1 Cl2 Rh2 -130.45(7)
S1 Rh1 Cl2 Rh2 119.9(5)
Cl1 Rh1 Cl2 Rh2 40.53(7)
S3 Rh2 Cl2 Rh1 18.4(6)
S4 Rh2 Cl2 Rh1 143.85(7)
Cl1 Rh2 Cl2 Rh1 -40.73(7)
